data_4023368
loop_
_publ_author_name
'Jenna L. Jeffrey'
'Sean P. McClintock'
'Michael M. Haley'

_publ_section_title
;
 Synthesis of 1-Substituted Benzo[c]isoxazol-3(1H)-imines
 via Tandem Nitroso-Ene/Intramolecular Cyclizations of
 2-Nitrosobenzonitrile
;
_journal_name_full 'Journal of Organic Chemistry'
_journal_page_first 3288
_journal_page_last 3291
_journal_paper_doi 10.1021/jo800055e
_journal_volume 73
_journal_year 2008
_chemical_formula_sum 'C26 H30 B F4 N3 O2'
_chemical_formula_weight 503.34
_chemical_name_systematic
;
 ?
;
_space_group_IT_number 14
_symmetry_cell_setting monoclinic
_symmetry_space_group_name_Hall '-P 2yn'
_symmetry_space_group_name_H-M 'P 1 21/n 1'
_atom_sites_solution_hydrogens geom
_atom_sites_solution_primary direct
_atom_sites_solution_secondary difmap
_audit_creation_method SHELXL-97
_cell_angle_alpha 90.00
_cell_angle_beta 93.700(4)
_cell_angle_gamma 90.00
_cell_formula_units_Z 4
_cell_length_a 10.710(2)
_cell_length_b 10.795(2)
_cell_length_c 21.519(5)
_cell_measurement_reflns_used 789
_cell_measurement_temperature 173(2)
_cell_measurement_theta_max 18.20
_cell_measurement_theta_min 2.18
_cell_volume 2482.9(9)
_computing_cell_refinement 'Bruker SMART'
_computing_data_collection 'Bruker SMART'
_computing_data_reduction 'Bruker SAINT'
_computing_molecular_graphics 'Bruker SHELXTL'
_computing_publication_material 'Bruker SHELXTL'
_computing_structure_refinement 'SHELXL-97 (Sheldrick, 1997)'
_computing_structure_solution 'SHELXS-97 (Sheldrick, 1990)'
_diffrn_ambient_temperature 173(2)
_diffrn_measured_fraction_theta_full 0.999
_diffrn_measured_fraction_theta_max 0.999
_diffrn_measurement_device_type 'CCD area detector'
_diffrn_measurement_method 'phi and omega scans'
_diffrn_radiation_monochromator graphite
_diffrn_radiation_source 'fine-focus sealed tube'
_diffrn_radiation_type MoK\a
_diffrn_radiation_wavelength 0.71073
_diffrn_reflns_av_R_equivalents 0.1511
_diffrn_reflns_av_sigmaI/netI 0.1254
_diffrn_reflns_limit_h_max 12
_diffrn_reflns_limit_h_min -12
_diffrn_reflns_limit_k_max 12
_diffrn_reflns_limit_k_min -12
_diffrn_reflns_limit_l_max 25
_diffrn_reflns_limit_l_min -25
_diffrn_reflns_number 21628
_diffrn_reflns_theta_full 25.00
_diffrn_reflns_theta_max 25.00
_diffrn_reflns_theta_min 1.90
_exptl_absorpt_coefficient_mu 0.105
_exptl_absorpt_correction_T_max 0.9979
_exptl_absorpt_correction_T_min 0.9813
_exptl_absorpt_correction_type multi-scan
_exptl_absorpt_process_details SADABS
_exptl_crystal_colour Yellow
_exptl_crystal_density_diffrn 1.347
_exptl_crystal_density_meas 0
_exptl_crystal_density_method 'not measured'
_exptl_crystal_description Plate
_exptl_crystal_F_000 1056
_exptl_crystal_size_max 0.18
_exptl_crystal_size_mid 0.12
_exptl_crystal_size_min 0.02
_refine_diff_density_max 0.459
_refine_diff_density_min -0.302
_refine_diff_density_rms 0.059
_refine_ls_extinction_method none
_refine_ls_goodness_of_fit_ref 0.993
_refine_ls_hydrogen_treatment refall
_refine_ls_matrix_type full
_refine_ls_number_parameters 445
_refine_ls_number_reflns 4357
_refine_ls_number_restraints 0
_refine_ls_restrained_S_all 0.993
_refine_ls_R_factor_all 0.1478
_refine_ls_R_factor_gt 0.0662
_refine_ls_shift/su_max 0.000
_refine_ls_shift/su_mean 0.000
_refine_ls_structure_factor_coef Fsqd
_refine_ls_weighting_details 'calc w=1/[\s^2^(Fo^2^)+(0.0548P)^2^+0.0000P] where P=(Fo^2^+2Fc^2^)/3'
_refine_ls_weighting_scheme calc
_refine_ls_wR_factor_gt 0.1235
_refine_ls_wR_factor_ref 0.1608
_reflns_number_gt 2187
_reflns_number_total 4357
_reflns_threshold_expression >2sigma(I)
_cod_data_source_file jo800055e-File004.cif
_cod_data_source_block mh24
_cod_depositor_comments
;
The following automatic conversions were performed:
'_symmetry_cell_setting' value 'Monoclinic' changed to 'monoclinic'
according to '/home/saulius/struct/CIF-dictionaries/cif_core.dic'
dictionary named 'cif_core.dic' version 2.4.1 from 2010-06-29.

Automatic conversion script
Id: cif_fix_enum 1527 2010-12-29 10:47:43Z saulius 

2020-09-02
Z value and formula fixed to values more according to usual
chemical conventions.                 miguel
;
_cod_original_formula_weight 251.67
_cod_original_formula_units_Z 8
_cod_original_sg_symbol_H-M 'P 21/n'
_cod_original_formula_sum 'C13 H15 B0.50 F2 N1.50 O'
_cod_database_code 4023368

loop_
_symmetry_equiv_pos_as_xyz
'x, y, z'
'-x+1/2, y+1/2, -z+1/2'
'-x, -y, -z'
'x-1/2, -y-1/2, z-1/2'

loop_
_atom_site_label
_atom_site_type_symbol
_atom_site_fract_x
_atom_site_fract_y
_atom_site_fract_z
_atom_site_U_iso_or_equiv
_atom_site_adp_type
_atom_site_occupancy
_atom_site_symmetry_multiplicity
_atom_site_calc_flag
_atom_site_refinement_flags
_atom_site_disorder_assembly
_atom_site_disorder_group
O1 O 0.8671(2) 0.6591(3) 0.44106(11) 0.0280(7) Uani 1 1 d . . .
O2 O 1.0022(2) 0.8426(2) 0.40982(11) 0.0274(7) Uani 1 1 d . . .
N1 N 1.0062(3) 0.7624(3) 0.51177(13) 0.0266(8) Uani 1 1 d . . .
N2 N 0.7962(3) 0.5460(3) 0.44108(13) 0.0260(8) Uani 1 1 d . . .
N3 N 1.0685(3) 0.9349(3) 0.37905(14) 0.0382(10) Uani 1 1 d . . .
C1 C 0.9228(3) 0.6756(4) 0.49863(16) 0.0264(10) Uani 1 1 d . . .
C2 C 0.8818(3) 0.5826(4) 0.53898(16) 0.0230(9) Uani 1 1 d . . .
C3 C 0.8006(3) 0.5075(4) 0.50267(16) 0.0239(10) Uani 1 1 d . . .
C4 C 0.7428(3) 0.4048(4) 0.52831(18) 0.0264(10) Uani 1 1 d . . .
C5 C 0.7711(4) 0.3821(4) 0.59076(18) 0.0296(10) Uani 1 1 d . . .
C6 C 0.8550(4) 0.4563(4) 0.62728(19) 0.0336(11) Uani 1 1 d . . .
C7 C 0.9119(4) 0.5560(4) 0.60196(18) 0.0301(11) Uani 1 1 d . . .
C8 C 1.0494(3) 0.8403(4) 0.46987(16) 0.0256(10) Uani 1 1 d . . .
C9 C 1.1479(3) 0.9248(4) 0.47768(16) 0.0239(9) Uani 1 1 d . . .
C10 C 1.1595(3) 0.9789(4) 0.41916(17) 0.0282(10) Uani 1 1 d . . .
C11 C 1.2557(4) 1.0645(4) 0.4092(2) 0.0367(12) Uani 1 1 d . . .
C12 C 1.3365(4) 1.0902(5) 0.45936(19) 0.0392(12) Uani 1 1 d . . .
C13 C 1.3244(4) 1.0365(4) 0.51896(19) 0.0354(11) Uani 1 1 d . . .
C14 C 1.2311(4) 0.9551(4) 0.52881(19) 0.0301(11) Uani 1 1 d . . .
C15 C 0.6786(3) 0.5576(4) 0.39938(17) 0.0260(10) Uani 1 1 d . . .
C16 C 0.6338(3) 0.4249(4) 0.38599(16) 0.0266(10) Uani 1 1 d . . .
C17 C 0.7132(4) 0.6195(5) 0.3388(2) 0.0350(12) Uani 1 1 d . . .
C18 C 0.5849(4) 0.6376(5) 0.4310(2) 0.0357(12) Uani 1 1 d . . .
C19 C 0.5156(4) 0.3921(5) 0.3881(2) 0.0363(12) Uani 1 1 d . . .
C20 C 0.7302(4) 0.3352(5) 0.3653(2) 0.0354(12) Uani 1 1 d . . .
C21 C 1.0541(3) 0.9332(4) 0.30926(17) 0.0303(11) Uani 1 1 d . . .
C22 C 1.0462(4) 1.0686(4) 0.28971(17) 0.0294(10) Uani 1 1 d . . .
C23 C 0.9317(4) 0.8656(5) 0.2897(2) 0.0381(12) Uani 1 1 d . . .
C24 C 1.1645(4) 0.8626(5) 0.2845(2) 0.0394(12) Uani 1 1 d . . .
C25 C 1.1175(4) 1.1160(6) 0.2478(2) 0.0420(13) Uani 1 1 d . . .
C26 C 0.9481(5) 1.1455(5) 0.3179(2) 0.0410(13) Uani 1 1 d . . .
B1 B 0.9682(4) 0.4893(6) 0.1967(2) 0.0386(14) Uani 1 1 d . . .
F1 F 1.0484(3) 0.5873(3) 0.20184(16) 0.0961(12) Uani 1 1 d . . .
F2 F 0.9538(3) 0.4454(3) 0.25556(13) 0.0946(12) Uani 1 1 d . . .
F3 F 0.8561(3) 0.5210(3) 0.17049(14) 0.0910(12) Uani 1 1 d . . .
F4 F 1.0198(2) 0.3968(3) 0.16086(13) 0.0650(9) Uani 1 1 d . . .
H4 H 0.686(3) 0.355(3) 0.5039(15) 0.018(9) Uiso 1 1 d . . .
H5 H 0.729(3) 0.313(4) 0.6108(16) 0.030(11) Uiso 1 1 d . . .
H6 H 0.877(3) 0.434(3) 0.6711(17) 0.028(10) Uiso 1 1 d . . .
H7 H 0.971(3) 0.613(3) 0.6252(14) 0.016(9) Uiso 1 1 d . . .
H11 H 1.262(3) 1.105(3) 0.3699(16) 0.023(10) Uiso 1 1 d . . .
H12 H 1.409(3) 1.143(3) 0.4538(15) 0.030(11) Uiso 1 1 d . . .
H13 H 1.387(3) 1.060(3) 0.5535(16) 0.029(10) Uiso 1 1 d . . .
H14 H 1.221(4) 0.916(4) 0.5683(18) 0.046(13) Uiso 1 1 d . . .
H17A H 0.787(4) 0.572(4) 0.3199(18) 0.048(13) Uiso 1 1 d . . .
H17B H 0.636(4) 0.625(4) 0.3093(17) 0.042(12) Uiso 1 1 d . . .
H17C H 0.738(3) 0.710(4) 0.3478(17) 0.043(13) Uiso 1 1 d . . .
H18A H 0.510(4) 0.660(4) 0.4050(18) 0.044(12) Uiso 1 1 d . . .
H18B H 0.562(4) 0.598(4) 0.469(2) 0.051(14) Uiso 1 1 d . . .
H18C H 0.631(3) 0.717(4) 0.4448(16) 0.034(11) Uiso 1 1 d . . .
H19A H 0.450(4) 0.443(4) 0.4021(18) 0.042(13) Uiso 1 1 d . . .
H19B H 0.489(3) 0.308(4) 0.3753(17) 0.040(13) Uiso 1 1 d . . .
H20A H 0.687(5) 0.247(5) 0.354(2) 0.094(19) Uiso 1 1 d . . .
H20B H 0.796(3) 0.315(3) 0.3983(17) 0.027(10) Uiso 1 1 d . . .
H20C H 0.781(4) 0.367(4) 0.332(2) 0.057(15) Uiso 1 1 d . . .
H23A H 0.912(4) 0.871(4) 0.245(2) 0.064(15) Uiso 1 1 d . . .
H23B H 0.943(4) 0.774(5) 0.3014(19) 0.063(16) Uiso 1 1 d . . .
H23C H 0.856(4) 0.910(4) 0.3082(18) 0.045(13) Uiso 1 1 d . . .
H24A H 1.249(4) 0.908(4) 0.296(2) 0.065(15) Uiso 1 1 d . . .
H24B H 1.162(4) 0.775(5) 0.3003(19) 0.059(15) Uiso 1 1 d . . .
H24C H 1.156(4) 0.853(4) 0.236(2) 0.049(13) Uiso 1 1 d . . .
H25A H 1.104(4) 1.207(5) 0.236(2) 0.061(16) Uiso 1 1 d . . .
H25B H 1.182(3) 1.069(4) 0.2290(17) 0.033(12) Uiso 1 1 d . . .
H26A H 0.945(4) 1.224(5) 0.300(2) 0.076(19) Uiso 1 1 d . . .
H26B H 0.857(5) 1.096(5) 0.315(2) 0.084(17) Uiso 1 1 d . . .
H26C H 0.975(4) 1.167(4) 0.362(2) 0.056(14) Uiso 1 1 d . . .

loop_
_atom_site_aniso_label
_atom_site_aniso_U_11
_atom_site_aniso_U_22
_atom_site_aniso_U_33
_atom_site_aniso_U_23
_atom_site_aniso_U_13
_atom_site_aniso_U_12
O1 0.0264(14) 0.039(2) 0.0187(14) 0.0045(13) -0.0021(12) -0.0083(13)
O2 0.0273(14) 0.035(2) 0.0189(14) 0.0050(13) -0.0034(12) -0.0081(13)
N1 0.0236(17) 0.036(2) 0.0202(18) 0.0018(16) 0.0018(14) -0.0064(16)
N2 0.0219(17) 0.034(2) 0.0213(18) 0.0044(15) -0.0042(14) -0.0083(15)
N3 0.040(2) 0.052(3) 0.0223(19) 0.0110(17) -0.0029(16) -0.0228(19)
C1 0.019(2) 0.041(3) 0.019(2) -0.003(2) -0.0002(17) 0.0013(19)
C2 0.020(2) 0.032(3) 0.017(2) -0.0003(19) 0.0012(16) -0.0009(18)
C3 0.0168(19) 0.038(3) 0.016(2) 0.0022(19) -0.0007(16) 0.0068(19)
C4 0.021(2) 0.034(3) 0.023(2) -0.002(2) -0.0010(18) -0.004(2)
C5 0.025(2) 0.035(3) 0.029(2) 0.007(2) 0.0050(19) -0.003(2)
C6 0.032(2) 0.048(3) 0.021(2) 0.009(2) 0.0021(19) 0.002(2)
C7 0.029(2) 0.041(3) 0.021(2) -0.004(2) -0.0007(19) -0.004(2)
C8 0.026(2) 0.034(3) 0.017(2) -0.0059(19) -0.0010(17) 0.0023(19)
C9 0.0193(19) 0.033(3) 0.019(2) 0.0015(18) 0.0015(16) 0.0010(18)
C10 0.028(2) 0.035(3) 0.021(2) -0.0031(19) -0.0006(18) -0.003(2)
C11 0.034(2) 0.045(3) 0.030(3) 0.009(2) 0.000(2) -0.011(2)
C12 0.035(3) 0.049(3) 0.032(3) 0.001(2) -0.003(2) -0.016(2)
C13 0.037(3) 0.041(3) 0.027(2) -0.003(2) -0.007(2) -0.009(2)
C14 0.032(2) 0.034(3) 0.024(2) 0.000(2) -0.0051(19) -0.002(2)
C15 0.023(2) 0.030(3) 0.025(2) 0.0039(19) -0.0035(17) -0.0006(18)
C16 0.029(2) 0.033(3) 0.016(2) 0.0001(18) -0.0055(17) -0.003(2)
C17 0.033(3) 0.046(4) 0.026(2) 0.006(2) -0.005(2) -0.008(2)
C18 0.031(3) 0.039(3) 0.036(3) -0.003(2) -0.004(2) 0.003(2)
C19 0.033(3) 0.042(4) 0.034(3) -0.002(2) 0.000(2) -0.010(2)
C20 0.031(2) 0.043(4) 0.032(3) -0.004(2) -0.005(2) 0.002(2)
C21 0.033(2) 0.042(3) 0.016(2) 0.0071(19) -0.0021(17) 0.000(2)
C22 0.034(2) 0.032(3) 0.021(2) 0.003(2) -0.0042(18) 0.001(2)
C23 0.040(3) 0.053(4) 0.021(3) 0.000(2) -0.006(2) -0.014(3)
C24 0.042(3) 0.036(4) 0.040(3) 0.002(2) 0.002(2) 0.006(2)
C25 0.037(3) 0.051(4) 0.039(3) 0.009(3) 0.006(2) -0.005(3)
C26 0.047(3) 0.045(4) 0.031(3) -0.009(3) 0.003(2) 0.007(3)
B1 0.027(3) 0.056(4) 0.032(3) 0.006(3) -0.002(2) 0.001(3)
F1 0.082(2) 0.082(3) 0.130(3) -0.036(2) 0.049(2) -0.029(2)
F2 0.132(3) 0.107(3) 0.0454(19) 0.0238(18) 0.0050(19) -0.005(2)
F3 0.067(2) 0.128(3) 0.075(2) -0.004(2) -0.0236(17) 0.039(2)
F4 0.0631(18) 0.060(2) 0.072(2) -0.0129(17) 0.0042(15) 0.0077(16)

loop_
_atom_type_symbol
_atom_type_description
_atom_type_scat_dispersion_real
_atom_type_scat_dispersion_imag
_atom_type_scat_source
C C 0.0033 0.0016 'International Tables Vol C Tables 4.2.6.8 and 6.1.1.4'
H H 0.0000 0.0000 'International Tables Vol C Tables 4.2.6.8 and 6.1.1.4'
B B 0.0013 0.0007 'International Tables Vol C Tables 4.2.6.8 and 6.1.1.4'
N N 0.0061 0.0033 'International Tables Vol C Tables 4.2.6.8 and 6.1.1.4'
O O 0.0106 0.0060 'International Tables Vol C Tables 4.2.6.8 and 6.1.1.4'
F F 0.0171 0.0103 'International Tables Vol C Tables 4.2.6.8 and 6.1.1.4'

loop_
_geom_angle_atom_site_label_1
_geom_angle_atom_site_label_2
_geom_angle_atom_site_label_3
_geom_angle
_geom_angle_site_symmetry_1
_geom_angle_site_symmetry_3
_geom_angle_publ_flag
C1 O1 N2 108.3(3) . . ?
C8 O2 N3 107.0(3) . . ?
C1 N1 C8 124.3(3) . . ?
C3 N2 O1 105.6(3) . . ?
C3 N2 C15 124.8(3) . . ?
O1 N2 C15 110.6(3) . . ?
C10 N3 O2 108.2(3) . . ?
C10 N3 C21 132.0(3) . . ?
O2 N3 C21 116.0(3) . . ?
N1 C1 O1 123.0(3) . . ?
N1 C1 C2 127.4(3) . . ?
O1 C1 C2 109.4(3) . . ?
C3 C2 C7 121.3(4) . . ?
C3 C2 C1 106.0(3) . . ?
C7 C2 C1 132.6(4) . . ?
N2 C3 C2 110.1(3) . . ?
N2 C3 C4 128.7(4) . . ?
C2 C3 C4 121.1(3) . . ?
C5 C4 C3 116.7(4) . . ?
C5 C4 H4 122(2) . . ?
C3 C4 H4 121(2) . . ?
C4 C5 C6 122.4(4) . . ?
C4 C5 H5 119(2) . . ?
C6 C5 H5 119(2) . . ?
C7 C6 C5 120.7(4) . . ?
C7 C6 H6 119(2) . . ?
C5 C6 H6 120(2) . . ?
C6 C7 C2 117.8(4) . . ?
C6 C7 H7 124.8(19) . . ?
C2 C7 H7 117.4(19) . . ?
N1 C8 O2 122.0(3) . . ?
N1 C8 C9 128.4(3) . . ?
O2 C8 C9 109.5(3) . . ?
C8 C9 C10 105.9(3) . . ?
C8 C9 C14 132.9(4) . . ?
C10 C9 C14 121.1(4) . . ?
N3 C10 C9 109.0(3) . . ?
N3 C10 C11 129.8(4) . . ?
C9 C10 C11 121.2(4) . . ?
C12 C11 C10 116.4(4) . . ?
C12 C11 H11 122(2) . . ?
C10 C11 H11 122(2) . . ?
C11 C12 C13 122.6(4) . . ?
C11 C12 H12 119(2) . . ?
C13 C12 H12 118(2) . . ?
C14 C13 C12 121.1(4) . . ?
C14 C13 H13 121(2) . . ?
C12 C13 H13 118(2) . . ?
C13 C14 C9 117.6(4) . . ?
C13 C14 H14 123(2) . . ?
C9 C14 H14 119(2) . . ?
N2 C15 C18 109.4(3) . . ?
N2 C15 C17 107.8(3) . . ?
C18 C15 C17 109.7(4) . . ?
N2 C15 C16 106.0(3) . . ?
C18 C15 C16 114.1(3) . . ?
C17 C15 C16 109.7(3) . . ?
C19 C16 C20 121.1(4) . . ?
C19 C16 C15 122.3(4) . . ?
C20 C16 C15 116.4(3) . . ?
C15 C17 H17A 110(2) . . ?
C15 C17 H17B 109(2) . . ?
H17A C17 H17B 113(3) . . ?
C15 C17 H17C 109(2) . . ?
H17A C17 H17C 110(3) . . ?
H17B C17 H17C 105(3) . . ?
C15 C18 H18A 116(2) . . ?
C15 C18 H18B 110(3) . . ?
H18A C18 H18B 111(3) . . ?
C15 C18 H18C 107(2) . . ?
H18A C18 H18C 108(3) . . ?
H18B C18 H18C 105(3) . . ?
C16 C19 H19A 125(3) . . ?
C16 C19 H19B 120(2) . . ?
H19A C19 H19B 115(3) . . ?
C16 C20 H20A 110(3) . . ?
C16 C20 H20B 113(2) . . ?
H20A C20 H20B 104(3) . . ?
C16 C20 H20C 115(3) . . ?
H20A C20 H20C 113(4) . . ?
H20B C20 H20C 101(3) . . ?
N3 C21 C22 105.3(3) . . ?
N3 C21 C24 108.8(3) . . ?
C22 C21 C24 114.3(4) . . ?
N3 C21 C23 108.1(3) . . ?
C22 C21 C23 110.4(4) . . ?
C24 C21 C23 109.5(4) . . ?
C25 C22 C26 120.9(5) . . ?
C25 C22 C21 122.4(4) . . ?
C26 C22 C21 116.6(4) . . ?
C21 C23 H23A 111(3) . . ?
C21 C23 H23B 108(2) . . ?
H23A C23 H23B 108(3) . . ?
C21 C23 H23C 111(2) . . ?
H23A C23 H23C 103(3) . . ?
H23B C23 H23C 115(3) . . ?
C21 C24 H24A 111(3) . . ?
C21 C24 H24B 108(2) . . ?
H24A C24 H24B 114(3) . . ?
C21 C24 H24C 112(2) . . ?
H24A C24 H24C 107(3) . . ?
H24B C24 H24C 104(3) . . ?
C22 C25 H25A 117(2) . . ?
C22 C25 H25B 123(2) . . ?
H25A C25 H25B 120(3) . . ?
C22 C26 H26A 110(3) . . ?
C22 C26 H26B 110(3) . . ?
H26A C26 H26B 114(4) . . ?
C22 C26 H26C 110(2) . . ?
H26A C26 H26C 101(4) . . ?
H26B C26 H26C 111(3) . . ?
F3 B1 F1 112.3(5) . . ?
F3 B1 F2 109.1(4) . . ?
F1 B1 F2 107.5(4) . . ?
F3 B1 F4 109.1(4) . . ?
F1 B1 F4 109.2(4) . . ?
F2 B1 F4 109.6(5) . . ?

loop_
_geom_bond_atom_site_label_1
_geom_bond_atom_site_label_2
_geom_bond_distance
_geom_bond_site_symmetry_2
_geom_bond_publ_flag
O1 C1 1.352(4) . ?
O1 N2 1.438(4) . ?
O2 C8 1.357(4) . ?
O2 N3 1.413(4) . ?
N1 C1 1.313(5) . ?
N1 C8 1.337(5) . ?
N2 C3 1.387(4) . ?
N2 C15 1.503(4) . ?
N3 C10 1.346(4) . ?
N3 C21 1.500(4) . ?
C1 C2 1.416(5) . ?
C2 C3 1.391(5) . ?
C2 C7 1.402(5) . ?
C3 C4 1.401(6) . ?
C4 C5 1.380(5) . ?
C4 H4 0.95(3) . ?
C5 C6 1.406(6) . ?
C5 H5 0.99(4) . ?
C6 C7 1.367(6) . ?
C6 H6 0.99(3) . ?
C7 H7 0.99(3) . ?
C8 C9 1.396(5) . ?
C9 C10 1.401(5) . ?
C9 C14 1.409(5) . ?
C10 C11 1.410(6) . ?
C11 C12 1.368(6) . ?
C11 H11 0.96(3) . ?
C12 C13 1.421(6) . ?
C12 H12 0.98(4) . ?
C13 C14 1.357(6) . ?
C13 H13 1.00(4) . ?
C14 H14 0.96(4) . ?
C15 C18 1.518(6) . ?
C15 C17 1.531(6) . ?
C15 C16 1.532(6) . ?
C16 C19 1.318(5) . ?
C16 C20 1.504(6) . ?
C17 H17A 1.05(4) . ?
C17 H17B 1.01(4) . ?
C17 H17C 1.02(4) . ?
C18 H18A 0.98(4) . ?
C18 H18B 0.97(4) . ?
C18 H18C 1.02(4) . ?
C19 H19A 0.95(4) . ?
C19 H19B 0.99(4) . ?
C20 H20A 1.08(6) . ?
C20 H20B 0.99(4) . ?
C20 H20C 0.99(4) . ?
C21 C22 1.523(6) . ?
C21 C24 1.530(6) . ?
C21 C23 1.535(6) . ?
C22 C25 1.321(6) . ?
C22 C26 1.498(6) . ?
C23 H23A 0.97(5) . ?
C23 H23B 1.02(5) . ?
C23 H23C 1.04(4) . ?
C24 H24A 1.04(5) . ?
C24 H24B 1.01(5) . ?
C24 H24C 1.06(4) . ?
C25 H25A 1.02(5) . ?
C25 H25B 0.97(4) . ?
C26 H26A 0.93(5) . ?
C26 H26B 1.11(5) . ?
C26 H26C 1.01(4) . ?
B1 F3 1.337(5) . ?
B1 F1 1.363(6) . ?
B1 F2 1.370(6) . ?
B1 F4 1.398(6) . ?
